data_4311537
loop_
_publ_author_name
'Hiroyasu Sugiyama'
'Ilia Korobkov'
'Sandro Gambarotta'
'Angela M\"oller'
'Peter H. M. Budzelaar'

_publ_section_title
;
 Preparation, Characterization, and Magnetic Behavior of the Ln
 Derivatives (Ln = Nd, La) of a 2,6-Diiminepyridine Ligand and
 Corresponding Dianion
;
_journal_name_full 'Inorganic Chemistry'
_journal_page_first 5771
_journal_page_last 5779
_journal_paper_doi 10.1021/ic049820t
_journal_volume 43
_journal_year 2004
_chemical_formula_sum 'C37 H51 I2 N3 Nd O'
_chemical_formula_weight 951.85
_chemical_name_systematic
; 
 ? 
;
_space_group_IT_number 148
_symmetry_cell_setting rhombohedral
_symmetry_space_group_name_Hall '-R 3'
_symmetry_space_group_name_H-M 'R -3 :H'
_atom_sites_solution_hydrogens geom
_atom_sites_solution_primary direct
_atom_sites_solution_secondary difmap
_audit_creation_method SHELXL-97
_cell_angle_alpha 90.00
_cell_angle_beta 90.00
_cell_angle_gamma 120.00
_cell_formula_units_Z 18
_cell_length_a 29.079(2)
_cell_length_b 29.079(2)
_cell_length_c 25.623(4)
_cell_measurement_reflns_used 54
_cell_measurement_temperature 203(2)
_cell_measurement_theta_max 24.99
_cell_measurement_theta_min 1.47
_cell_volume 18764(3)
_computing_cell_refinement 'SMART, Bruker (2000)'
_computing_data_collection 'SMART, Bruker (2000)'
_computing_data_reduction 'XPREP, Bruker (2000)'
_computing_molecular_graphics 'SHELXTL, Bruker (2000)'
_computing_publication_material 'SHELXTL, Bruker (2000)'
_computing_structure_refinement 'SHELXL-97 (Sheldrick, 1997)'
_computing_structure_solution 'SHELXS-97 (Sheldrick, 1997)'
_diffrn_ambient_temperature 203(2)
_diffrn_measured_fraction_theta_full 0.998
_diffrn_measured_fraction_theta_max 0.998
_diffrn_measurement_device_type 'CCD area detector'
_diffrn_measurement_method 'phi and omega scans'
_diffrn_radiation_monochromator graphite
_diffrn_radiation_source 'fine-focus sealed tube'
_diffrn_radiation_type MoK\a
_diffrn_radiation_wavelength 0.71073
_diffrn_reflns_av_R_equivalents 0.1229
_diffrn_reflns_av_sigmaI/netI 0.0741
_diffrn_reflns_limit_h_max 34
_diffrn_reflns_limit_h_min -34
_diffrn_reflns_limit_k_max 33
_diffrn_reflns_limit_k_min -34
_diffrn_reflns_limit_l_max 30
_diffrn_reflns_limit_l_min -30
_diffrn_reflns_number 45459
_diffrn_reflns_theta_full 24.99
_diffrn_reflns_theta_max 24.99
_diffrn_reflns_theta_min 2.27
_diffrn_standards_decay_% <1
_exptl_absorpt_coefficient_mu 2.754
_exptl_absorpt_correction_T_max 0.7703
_exptl_absorpt_correction_T_min 0.3397
_exptl_absorpt_correction_type multi-scan
_exptl_absorpt_process_details 'SADABS, Bruker (2000)'
_exptl_crystal_colour black
_exptl_crystal_density_diffrn 1.516
_exptl_crystal_density_method 'not measured'
_exptl_crystal_description plate
_exptl_crystal_F_000 8424
_exptl_crystal_size_max 0.50
_exptl_crystal_size_mid 0.30
_exptl_crystal_size_min 0.10
_refine_diff_density_max 1.257
_refine_diff_density_min -0.813
_refine_diff_density_rms 0.147
_refine_ls_extinction_method none
_refine_ls_goodness_of_fit_ref 1.021
_refine_ls_hydrogen_treatment constr
_refine_ls_matrix_type full
_refine_ls_number_parameters 415
_refine_ls_number_reflns 7350
_refine_ls_number_restraints 21
_refine_ls_restrained_S_all 1.021
_refine_ls_R_factor_all 0.0996
_refine_ls_R_factor_gt 0.0568
_refine_ls_shift/su_max 0.033
_refine_ls_shift/su_mean 0.001
_refine_ls_structure_factor_coef Fsqd
_refine_ls_weighting_details 'calc w=1/[\s^2^(Fo^2^)+(0.1000P)^2^+0.0000P] where P=(Fo^2^+2Fc^2^)/3'
_refine_ls_weighting_scheme calc
_refine_ls_wR_factor_gt 0.1380
_refine_ls_wR_factor_ref 0.1666
_reflns_number_gt 5044
_reflns_number_total 7350
_reflns_threshold_expression >2sigma(I)
_cod_data_source_file ic049820tsi20040212_044603_1.cif
_cod_data_source_block sg2109
_cod_depositor_comments
;
The following automatic conversions were performed:
'_symmetry_cell_setting' value 'Rhombohedral' changed to 'rhombohedral'
according to '/home/saulius/struct/CIF-dictionaries/cif_core.dic'
dictionary named 'cif_core.dic' version 2.4.1 from 2010-06-29.

Automatic conversion script
Id: cif_fix_enum 1527 2010-12-29 10:47:43Z saulius 
;
_cod_original_sg_symbol_H-M 'R -3'
_cod_database_code 4311537

loop_
_symmetry_equiv_pos_as_xyz
'x, y, z'
'-y, x-y, z'
'-x+y, -x, z'
'x+2/3, y+1/3, z+1/3'
'-y+2/3, x-y+1/3, z+1/3'
'-x+y+2/3, -x+1/3, z+1/3'
'x+1/3, y+2/3, z+2/3'
'-y+1/3, x-y+2/3, z+2/3'
'-x+y+1/3, -x+2/3, z+2/3'
'-x, -y, -z'
'y, -x+y, -z'
'x-y, x, -z'
'-x+2/3, -y+1/3, -z+1/3'
'y+2/3, -x+y+1/3, -z+1/3'
'x-y+2/3, x+1/3, -z+1/3'
'-x+1/3, -y+2/3, -z+2/3'
'y+1/3, -x+y+2/3, -z+2/3'
'x-y+1/3, x+2/3, -z+2/3'

loop_
_atom_site_label
_atom_site_type_symbol
_atom_site_fract_x
_atom_site_fract_y
_atom_site_fract_z
_atom_site_U_iso_or_equiv
_atom_site_adp_type
_atom_site_occupancy
_atom_site_symmetry_multiplicity
_atom_site_calc_flag
_atom_site_refinement_flags
_atom_site_disorder_assembly
_atom_site_disorder_group
Nd Nd 0.083916(19) 0.827168(19) 0.660205(19) 0.02521(16) Uani 1 1 d . A .
I1 I 0.09400(3) 0.80209(3) 0.54606(3) 0.0504(2) Uani 1 1 d . . .
I2 I 0.12427(3) 0.91312(3) 0.74716(3) 0.0472(2) Uani 1 1 d . . .
N1 N -0.0106(3) 0.7687(3) 0.6842(3) 0.0276(17) Uani 1 1 d . . .
N2 N 0.0703(3) 0.7665(3) 0.7287(3) 0.0232(16) Uani 1 1 d . . .
N3 N 0.1612(3) 0.8107(3) 0.6762(3) 0.0250(16) Uani 1 1 d . . .
O1 O 0.0595(3) 0.8898(3) 0.6145(3) 0.0408(17) Uani 1 1 d . . .
C1 C -0.0685(4) 0.8084(4) 0.6805(4) 0.036(2) Uani 1 1 d . . .
C2 C -0.1095(4) 0.8123(4) 0.6554(4) 0.041(3) Uani 1 1 d . . .
H2A H -0.1212 0.8344 0.6697 0.049 Uiso 1 1 calc R . .
C3 C -0.1325(4) 0.7847(4) 0.6108(4) 0.043(3) Uani 1 1 d . . .
H3A H -0.1591 0.7888 0.5941 0.052 Uiso 1 1 calc R . .
C4 C -0.1168(4) 0.7507(4) 0.5901(4) 0.037(2) Uani 1 1 d . . .
H4A H -0.1331 0.7319 0.5593 0.045 Uiso 1 1 calc R . .
C5 C -0.0775(4) 0.7435(4) 0.6134(4) 0.034(2) Uani 1 1 d . . .
C6 C -0.0533(4) 0.7733(4) 0.6598(4) 0.033(2) Uani 1 1 d . . .
C7 C -0.0437(4) 0.8417(4) 0.7296(4) 0.043(3) Uani 1 1 d . . .
H7A H -0.0148 0.8354 0.7411 0.051 Uiso 1 1 calc R . .
C8 C -0.0190(5) 0.9011(5) 0.7191(5) 0.061(3) Uani 1 1 d . . .
H8A H 0.0071 0.9115 0.6915 0.092 Uiso 1 1 calc R . .
H8B H -0.0019 0.9208 0.7506 0.092 Uiso 1 1 calc R . .
H8C H -0.0466 0.9088 0.7087 0.092 Uiso 1 1 calc R . .
C9 C -0.0839(6) 0.8249(6) 0.7746(5) 0.074(4) Uani 1 1 d . . .
H9A H -0.0990 0.7872 0.7812 0.111 Uiso 1 1 calc R . .
H9B H -0.1120 0.8321 0.7652 0.111 Uiso 1 1 calc R . .
H9C H -0.0661 0.8447 0.8058 0.111 Uiso 1 1 calc R . .
C10 C -0.0655(4) 0.7027(4) 0.5905(4) 0.039(2) Uani 1 1 d . . .
H10A H -0.0317 0.7087 0.6058 0.046 Uiso 1 1 calc R . .
C11 C -0.0592(5) 0.7062(6) 0.5311(5) 0.063(4) Uani 1 1 d . . .
H11A H -0.0316 0.7417 0.5215 0.095 Uiso 1 1 calc R . .
H11B H -0.0924 0.6987 0.5151 0.095 Uiso 1 1 calc R . .
H11C H -0.0495 0.6806 0.5192 0.095 Uiso 1 1 calc R . .
C12 C -0.1083(5) 0.6469(4) 0.6046(6) 0.071(4) Uani 1 1 d . . .
H12A H -0.0996 0.6215 0.5898 0.107 Uiso 1 1 calc R . .
H12B H -0.1421 0.6404 0.5908 0.107 Uiso 1 1 calc R . .
H12C H -0.1106 0.6431 0.6423 0.107 Uiso 1 1 calc R . .
C13 C -0.0229(4) 0.7372(4) 0.7268(4) 0.031(2) Uani 1 1 d . . .
C14 C -0.0783(4) 0.7027(4) 0.7468(5) 0.050(3) Uani 1 1 d . . .
H14A H -0.1031 0.7065 0.7245 0.075 Uiso 1 1 calc R . .
H14B H -0.0808 0.7133 0.7821 0.075 Uiso 1 1 calc R . .
H14C H -0.0867 0.6659 0.7468 0.075 Uiso 1 1 calc R . .
C15 C 0.0206(4) 0.7378(4) 0.7538(3) 0.028(2) Uani 1 1 d . . .
C16 C 0.0165(4) 0.7156(4) 0.8018(4) 0.035(2) Uani 1 1 d . . .
H16A H -0.0170 0.6957 0.8174 0.042 Uiso 1 1 calc R . .
C17 C 0.0617(4) 0.7221(4) 0.8280(4) 0.035(2) Uani 1 1 d . . .
H17A H 0.0587 0.7075 0.8614 0.042 Uiso 1 1 calc R . .
C18 C 0.1106(4) 0.7503(4) 0.8041(3) 0.032(2) Uani 1 1 d . . .
H18A H 0.1413 0.7554 0.8216 0.039 Uiso 1 1 calc R . .
C19 C 0.1148(4) 0.7712(4) 0.7543(3) 0.028(2) Uani 1 1 d . . .
C20 C 0.1636(3) 0.7952(4) 0.7236(4) 0.030(2) Uani 1 1 d . . .
C21 C 0.2135(4) 0.8002(5) 0.7480(4) 0.051(3) Uani 1 1 d . . .
H21A H 0.2426 0.8168 0.7232 0.076 Uiso 1 1 calc R . .
H21B H 0.2074 0.7652 0.7570 0.076 Uiso 1 1 calc R . .
H21C H 0.2224 0.8219 0.7792 0.076 Uiso 1 1 calc R . .
C22 C 0.2061(4) 0.7827(4) 0.6135(4) 0.041(2) Uani 1 1 d . . .
C23 C 0.2478(4) 0.7974(4) 0.5774(4) 0.048(3) Uani 1 1 d . . .
H23A H 0.2504 0.7704 0.5598 0.057 Uiso 1 1 calc R . .
C24 C 0.2846(4) 0.8489(5) 0.5669(5) 0.051(3) Uani 1 1 d . . .
H24A H 0.3111 0.8570 0.5417 0.061 Uiso 1 1 calc R . .
C25 C 0.2826(4) 0.8890(4) 0.5934(4) 0.044(3) Uani 1 1 d . . .
H25A H 0.3081 0.9245 0.5864 0.053 Uiso 1 1 calc R . .
C26 C 0.2430(4) 0.8773(4) 0.6307(4) 0.041(3) Uani 1 1 d . . .
C27 C 0.2049(3) 0.8244(4) 0.6407(3) 0.027(2) Uani 1 1 d . . .
C28 C 0.1653(5) 0.7245(4) 0.6213(5) 0.057(3) Uani 1 1 d . . .
H28A H 0.1355 0.7225 0.6418 0.069 Uiso 1 1 calc R . .
C29 C 0.1876(8) 0.6953(6) 0.6508(6) 0.112(7) Uani 1 1 d . . .
H29A H 0.2014 0.7125 0.6841 0.168 Uiso 1 1 calc R . .
H29B H 0.2160 0.6955 0.6307 0.168 Uiso 1 1 calc R . .
H29C H 0.1597 0.6589 0.6566 0.168 Uiso 1 1 calc R . .
C30 C 0.1429(5) 0.6966(5) 0.5682(5) 0.064(4) Uani 1 1 d . . .
H30A H 0.1279 0.7151 0.5495 0.096 Uiso 1 1 calc R . .
H30B H 0.1155 0.6601 0.5743 0.096 Uiso 1 1 calc R . .
H30C H 0.1712 0.6973 0.5477 0.096 Uiso 1 1 calc R . .
C31 C 0.2436(5) 0.9232(4) 0.6603(5) 0.053(3) Uani 1 1 d . . .
H31A H 0.2149 0.9084 0.6867 0.064 Uiso 1 1 calc R . .
C32 C 0.2968(6) 0.9585(6) 0.6881(6) 0.075(4) Uani 1 1 d . . .
H32A H 0.3043 0.9369 0.7116 0.113 Uiso 1 1 calc R . .
H32B H 0.2947 0.9858 0.7079 0.113 Uiso 1 1 calc R . .
H32C H 0.3250 0.9750 0.6624 0.113 Uiso 1 1 calc R . .
C33 C 0.2345(7) 0.9594(6) 0.6234(6) 0.087(5) Uani 1 1 d . . .
H33A H 0.2010 0.9386 0.6053 0.131 Uiso 1 1 calc R . .
H33B H 0.2632 0.9752 0.5982 0.131 Uiso 1 1 calc R . .
H33C H 0.2335 0.9872 0.6435 0.131 Uiso 1 1 calc R . .
C34 C 0.0974(6) 0.9453(5) 0.6118(6) 0.087(6) Uani 0.60 1 d PD A 1
H34A H 0.1280 0.9518 0.5904 0.105 Uiso 0.60 1 calc PR A 1
H34B H 0.1099 0.9600 0.6468 0.105 Uiso 0.60 1 calc PR A 1
C35 C 0.0678(14) 0.9690(7) 0.5875(14) 0.112(13) Uani 0.60 1 d PD A 1
H35A H 0.0917 1.0048 0.5740 0.135 Uiso 0.60 1 calc PR A 1
H35B H 0.0423 0.9701 0.6117 0.135 Uiso 0.60 1 calc PR A 1
C36 C 0.0401(11) 0.9288(7) 0.5434(9) 0.131(18) Uani 0.60 1 d PD A 1
H36A H 0.0106 0.9316 0.5283 0.158 Uiso 0.60 1 calc PR A 1
H36B H 0.0649 0.9322 0.5158 0.158 Uiso 0.60 1 calc PR A 1
C37 C 0.0210(4) 0.8787(4) 0.5742(4) 0.051(3) Uani 0.60 1 d PD A 1
H37A H -0.0138 0.8678 0.5896 0.061 Uiso 0.60 1 calc PR A 1
H37B H 0.0177 0.8500 0.5516 0.061 Uiso 0.60 1 calc PR A 1
C34' C 0.0974(6) 0.9453(5) 0.6118(6) 0.087(6) Uani 0.40 1 d PD A 2
H34C H 0.1326 0.9507 0.6034 0.105 Uiso 0.40 1 calc PR A 2
H34D H 0.0995 0.9623 0.6455 0.105 Uiso 0.40 1 calc PR A 2
C35' C 0.0798(15) 0.9689(10) 0.571(3) 0.39(12) Uani 0.40 1 d PD A 2
H35C H 0.0961 0.9700 0.5368 0.470 Uiso 0.40 1 calc PR A 2
H35D H 0.0874 1.0047 0.5799 0.470 Uiso 0.40 1 calc PR A 2
C36' C 0.0208(9) 0.9299(8) 0.5702(12) 0.075(13) Uani 0.40 1 d PD A 2
H36C H 0.0029 0.9352 0.6000 0.090 Uiso 0.40 1 calc PR A 2
H36D H 0.0041 0.9320 0.5377 0.090 Uiso 0.40 1 calc PR A 2
C37' C 0.0210(4) 0.8787(4) 0.5742(4) 0.051(3) Uani 0.40 1 d PD A 2
H37C H -0.0141 0.8495 0.5842 0.061 Uiso 0.40 1 calc PR A 2
H37D H 0.0318 0.8699 0.5412 0.061 Uiso 0.40 1 calc PR A 2

loop_
_atom_site_aniso_label
_atom_site_aniso_U_11
_atom_site_aniso_U_22
_atom_site_aniso_U_33
_atom_site_aniso_U_23
_atom_site_aniso_U_13
_atom_site_aniso_U_12
Nd 0.0281(3) 0.0222(3) 0.0245(3) 0.0040(2) 0.0012(2) 0.0120(2)
I1 0.0634(5) 0.0618(5) 0.0278(4) -0.0022(3) 0.0044(3) 0.0327(4)
I2 0.0577(5) 0.0496(5) 0.0433(4) -0.0166(3) -0.0158(3) 0.0335(4)
N1 0.028(4) 0.025(4) 0.033(4) 0.004(3) -0.002(3) 0.016(4)
N2 0.017(4) 0.017(4) 0.033(4) 0.007(3) -0.001(3) 0.007(3)
N3 0.023(4) 0.022(4) 0.028(4) -0.003(3) -0.003(3) 0.010(3)
O1 0.048(4) 0.031(4) 0.042(4) 0.004(3) -0.014(3) 0.020(3)
C1 0.036(6) 0.039(6) 0.035(5) 0.003(5) 0.003(5) 0.021(5)
C2 0.042(6) 0.046(6) 0.052(7) 0.006(5) 0.004(5) 0.035(5)
C3 0.037(6) 0.054(7) 0.048(6) 0.011(5) -0.002(5) 0.028(6)
C4 0.037(6) 0.033(5) 0.050(6) 0.005(5) -0.005(5) 0.023(5)
C5 0.027(5) 0.033(5) 0.044(6) 0.013(5) 0.007(4) 0.016(4)
C6 0.027(5) 0.040(6) 0.035(5) 0.009(4) 0.005(4) 0.020(5)
C7 0.052(7) 0.057(7) 0.037(6) -0.011(5) -0.004(5) 0.041(6)
C8 0.085(10) 0.050(7) 0.048(7) -0.012(6) -0.004(7) 0.034(7)
C9 0.099(11) 0.090(11) 0.046(7) 0.002(7) 0.013(7) 0.056(9)
C10 0.034(6) 0.034(6) 0.053(7) -0.003(5) -0.008(5) 0.020(5)
C11 0.052(8) 0.083(9) 0.072(9) -0.039(7) -0.025(7) 0.046(7)
C12 0.047(7) 0.036(7) 0.134(13) -0.008(8) 0.000(8) 0.024(6)
C13 0.033(5) 0.031(5) 0.036(5) 0.006(4) 0.008(4) 0.021(4)
C14 0.026(6) 0.051(7) 0.076(8) 0.024(6) 0.008(5) 0.022(5)
C15 0.030(5) 0.034(5) 0.022(4) 0.002(4) 0.001(4) 0.017(4)
C16 0.035(6) 0.034(5) 0.036(5) 0.011(4) 0.013(4) 0.017(5)
C17 0.042(6) 0.041(6) 0.032(5) 0.017(4) 0.007(5) 0.029(5)
C18 0.036(5) 0.041(6) 0.026(5) 0.000(4) -0.009(4) 0.023(5)
C19 0.034(5) 0.029(5) 0.024(5) 0.001(4) -0.006(4) 0.018(4)
C20 0.022(5) 0.031(5) 0.031(5) -0.001(4) 0.000(4) 0.009(4)
C21 0.030(6) 0.068(8) 0.053(7) 0.018(6) 0.006(5) 0.024(6)
C22 0.035(6) 0.037(6) 0.042(6) 0.003(5) 0.011(5) 0.011(5)
C23 0.041(6) 0.046(7) 0.046(6) -0.012(5) 0.010(5) 0.014(5)
C24 0.027(6) 0.061(8) 0.053(7) 0.001(6) 0.018(5) 0.012(6)
C25 0.031(6) 0.028(6) 0.060(7) 0.003(5) 0.015(5) 0.005(5)
C26 0.038(6) 0.041(6) 0.041(6) 0.003(5) 0.008(5) 0.016(5)
C27 0.019(4) 0.027(5) 0.031(5) 0.001(4) 0.001(4) 0.009(4)
C28 0.050(7) 0.036(6) 0.062(8) -0.007(6) 0.020(6) 0.003(6)
C29 0.18(2) 0.039(8) 0.068(10) 0.003(7) -0.027(11) 0.021(10)
C30 0.049(7) 0.040(7) 0.084(10) -0.005(7) -0.012(7) 0.008(6)
C31 0.057(7) 0.026(6) 0.073(8) 0.008(6) 0.024(6) 0.018(6)
C32 0.096(11) 0.064(9) 0.067(9) -0.016(7) -0.007(8) 0.042(9)
C33 0.122(14) 0.076(10) 0.095(12) -0.015(9) -0.025(10) 0.073(11)
C34 0.071(10) 0.044(8) 0.112(13) 0.023(8) -0.048(9) 0.001(7)
C35 0.16(4) 0.07(2) 0.11(3) 0.025(19) -0.04(3) 0.06(3)
C36 0.10(2) 0.11(2) 0.052(17) 0.060(17) -0.051(16) -0.048(18)
C37 0.048(7) 0.051(7) 0.046(7) 0.011(6) -0.018(5) 0.019(6)
C34' 0.071(10) 0.044(8) 0.112(13) 0.023(8) -0.048(9) 0.001(7)
C35' 0.33(12) 0.12(6) 0.31(12) 0.17(7) -0.24(10) -0.19(7)
C36' 0.09(3) 0.07(2) 0.020(17) 0.023(16) -0.031(18) 0.00(2)
C37' 0.048(7) 0.051(7) 0.046(7) 0.011(6) -0.018(5) 0.019(6)

loop_
_atom_type_symbol
_atom_type_description
_atom_type_scat_dispersion_real
_atom_type_scat_dispersion_imag
_atom_type_scat_source
C C 0.0033 0.0016 'International Tables Vol C Tables 4.2.6.8 and 6.1.1.4'
H H 0.0000 0.0000 'International Tables Vol C Tables 4.2.6.8 and 6.1.1.4'
N N 0.0061 0.0033 'International Tables Vol C Tables 4.2.6.8 and 6.1.1.4'
O O 0.0106 0.0060 'International Tables Vol C Tables 4.2.6.8 and 6.1.1.4'
I I -0.4742 1.8119 'International Tables Vol C Tables 4.2.6.8 and 6.1.1.4'
Nd Nd -0.1943 3.0179 'International Tables Vol C Tables 4.2.6.8 and 6.1.1.4'

loop_
_geom_angle_atom_site_label_1
_geom_angle_atom_site_label_2
_geom_angle_atom_site_label_3
_geom_angle
_geom_angle_site_symmetry_1
_geom_angle_site_symmetry_3
_geom_angle_publ_flag
N2 Nd N1 65.9(2) . . ?
N2 Nd O1 150.2(2) . . ?
N1 Nd O1 89.7(2) . . ?
N2 Nd N3 65.1(2) . . ?
N1 Nd N3 127.5(2) . . ?
O1 Nd N3 142.5(2) . . ?
N2 Nd I1 121.93(18) . . ?
N1 Nd I1 106.19(18) . . ?
O1 Nd I1 79.94(16) . . ?
N3 Nd I1 84.87(16) . . ?
N2 Nd I2 85.58(17) . . ?
N1 Nd I2 102.54(18) . . ?
O1 Nd I2 83.25(15) . . ?
N3 Nd I2 91.26(16) . . ?
I1 Nd I2 146.45(3) . . ?
C13 N1 C6 117.4(8) . . ?
C13 N1 Nd 119.5(6) . . ?
C6 N1 Nd 122.3(5) . . ?
C19 N2 C15 117.9(7) . . ?
C19 N2 Nd 118.2(5) . . ?
C15 N2 Nd 121.2(5) . . ?
C20 N3 C27 119.3(7) . . ?
C20 N3 Nd 114.5(6) . . ?
C27 N3 Nd 125.5(5) . . ?
C34 O1 C37 107.0(8) . . ?
C34 O1 Nd 119.8(6) . . ?
C37 O1 Nd 129.4(6) . . ?
C6 C1 C2 118.2(9) . . ?
C6 C1 C7 123.4(9) . . ?
C2 C1 C7 118.3(9) . . ?
C3 C2 C1 121.5(9) . . ?
C2 C3 C4 120.0(10) . . ?
C3 C4 C5 122.0(10) . . ?
C4 C5 C6 117.2(9) . . ?
C4 C5 C10 118.6(9) . . ?
C6 C5 C10 124.1(9) . . ?
C1 C6 C5 121.1(9) . . ?
C1 C6 N1 119.9(9) . . ?
C5 C6 N1 119.0(8) . . ?
C8 C7 C1 112.1(9) . . ?
C8 C7 C9 110.2(9) . . ?
C1 C7 C9 111.8(10) . . ?
C12 C10 C5 111.0(9) . . ?
C12 C10 C11 108.5(10) . . ?
C5 C10 C11 113.6(9) . . ?
N1 C13 C15 116.6(8) . . ?
N1 C13 C14 124.2(9) . . ?
C15 C13 C14 119.2(8) . . ?
C16 C15 N2 120.8(8) . . ?
C16 C15 C13 124.1(9) . . ?
N2 C15 C13 115.0(7) . . ?
C15 C16 C17 120.9(9) . . ?
C18 C17 C16 119.1(8) . . ?
C17 C18 C19 120.3(9) . . ?
C18 C19 N2 121.0(8) . . ?
C18 C19 C20 123.7(8) . . ?
N2 C19 C20 115.1(7) . . ?
N3 C20 C19 117.5(8) . . ?
N3 C20 C21 124.1(8) . . ?
C19 C20 C21 118.5(8) . . ?
C23 C22 C27 116.7(9) . . ?
C23 C22 C28 119.9(10) . . ?
C27 C22 C28 123.4(9) . . ?
C24 C23 C22 122.9(10) . . ?
C23 C24 C25 119.5(10) . . ?
C24 C25 C26 120.6(10) . . ?
C27 C26 C25 119.6(9) . . ?
C27 C26 C31 121.8(9) . . ?
C25 C26 C31 118.6(9) . . ?
C26 C27 C22 120.5(9) . . ?
C26 C27 N3 121.5(8) . . ?
C22 C27 N3 117.9(8) . . ?
C29 C28 C22 112.2(11) . . ?
C29 C28 C30 109.5(11) . . ?
C22 C28 C30 111.0(10) . . ?
C26 C31 C33 111.4(11) . . ?
C26 C31 C32 112.3(10) . . ?
C33 C31 C32 106.8(10) . . ?
O1 C34 C35 104.2(11) . . ?
C34 C35 C36 99.3(14) . . ?
C37 C36 C35 98.7(13) . . ?
O1 C37 C36 107.0(9) . . ?

loop_
_geom_bond_atom_site_label_1
_geom_bond_atom_site_label_2
_geom_bond_distance
_geom_bond_site_symmetry_2
_geom_bond_publ_flag
Nd N2 2.376(7) . ?
Nd N1 2.479(7) . ?
Nd O1 2.546(6) . ?
Nd N3 2.555(7) . ?
Nd I1 3.0636(9) . ?
Nd I2 3.1074(9) . ?
N1 C13 1.352(11) . ?
N1 C6 1.457(11) . ?
N2 C19 1.396(11) . ?
N2 C15 1.410(11) . ?
N3 C20 1.307(11) . ?
N3 C27 1.448(11) . ?
O1 C34 1.430(14) . ?
O1 C37 1.438(12) . ?
C1 C6 1.403(14) . ?
C1 C2 1.407(14) . ?
C1 C7 1.532(14) . ?
C2 C3 1.365(15) . ?
C3 C4 1.387(15) . ?
C4 C5 1.394(13) . ?
C5 C6 1.432(14) . ?
C5 C10 1.514(14) . ?
C7 C8 1.527(16) . ?
C7 C9 1.537(16) . ?
C10 C12 1.513(15) . ?
C10 C11 1.529(16) . ?
C13 C15 1.434(13) . ?
C13 C14 1.500(13) . ?
C15 C16 1.365(13) . ?
C16 C17 1.401(14) . ?
C17 C18 1.379(13) . ?
C18 C19 1.392(12) . ?
C19 C20 1.460(13) . ?
C20 C21 1.519(13) . ?
C22 C23 1.411(14) . ?
C22 C27 1.414(13) . ?
C22 C28 1.519(15) . ?
C23 C24 1.364(15) . ?
C24 C25 1.372(15) . ?
C25 C26 1.402(14) . ?
C26 C27 1.396(14) . ?
C26 C31 1.529(15) . ?
C28 C29 1.51(2) . ?
C28 C30 1.549(17) . ?
C31 C33 1.531(17) . ?
C31 C32 1.540(19) . ?
C34 C35 1.484(18) . ?
C35 C36 1.53(2) . ?
C36 C37 1.497(17) . ?
C35' C36' 1.51(2) . ?

loop_
_geom_torsion_atom_site_label_1
_geom_torsion_atom_site_label_2
_geom_torsion_atom_site_label_3
_geom_torsion_atom_site_label_4
_geom_torsion
_geom_torsion_site_symmetry_1
_geom_torsion_site_symmetry_2
_geom_torsion_site_symmetry_3
_geom_torsion_site_symmetry_4
_geom_torsion_publ_flag
N2 Nd N1 C13 8.1(6) . . . . ?
O1 Nd N1 C13 -154.2(7) . . . . ?
N3 Nd N1 C13 30.4(8) . . . . ?
I1 Nd N1 C13 126.4(6) . . . . ?
I2 Nd N1 C13 -71.1(7) . . . . ?
N2 Nd N1 C6 177.2(7) . . . . ?
O1 Nd N1 C6 14.9(7) . . . . ?
N3 Nd N1 C6 -160.6(6) . . . . ?
I1 Nd N1 C6 -64.5(7) . . . . ?
I2 Nd N1 C6 98.0(7) . . . . ?
N1 Nd N2 C19 -173.2(7) . . . . ?
O1 Nd N2 C19 -135.6(6) . . . . ?
N3 Nd N2 C19 26.1(6) . . . . ?
I1 Nd N2 C19 92.1(6) . . . . ?
I2 Nd N2 C19 -67.4(6) . . . . ?
N1 Nd N2 C15 -12.3(6) . . . . ?
O1 Nd N2 C15 25.4(9) . . . . ?
N3 Nd N2 C15 -173.0(7) . . . . ?
I1 Nd N2 C15 -106.9(6) . . . . ?
I2 Nd N2 C15 93.6(6) . . . . ?
N2 Nd N3 C20 -25.0(6) . . . . ?
N1 Nd N3 C20 -47.4(7) . . . . ?
O1 Nd N3 C20 140.0(6) . . . . ?
I1 Nd N3 C20 -153.9(6) . . . . ?
I2 Nd N3 C20 59.5(6) . . . . ?
N2 Nd N3 C27 164.6(7) . . . . ?
N1 Nd N3 C27 142.3(6) . . . . ?
O1 Nd N3 C27 -30.3(8) . . . . ?
I1 Nd N3 C27 35.8(6) . . . . ?
I2 Nd N3 C27 -110.8(6) . . . . ?
N2 Nd O1 C34 116.2(11) . . . . ?
N1 Nd O1 C34 150.1(10) . . . . ?
N3 Nd O1 C34 -35.8(11) . . . . ?
I1 Nd O1 C34 -103.4(10) . . . . ?
I2 Nd O1 C34 47.4(10) . . . . ?
N2 Nd O1 C37 -88.7(9) . . . . ?
N1 Nd O1 C37 -54.8(9) . . . . ?
N3 Nd O1 C37 119.3(8) . . . . ?
I1 Nd O1 C37 51.7(8) . . . . ?
I2 Nd O1 C37 -157.5(8) . . . . ?
C6 C1 C2 C3 -3.0(16) . . . . ?
C7 C1 C2 C3 178.5(10) . . . . ?
C1 C2 C3 C4 2.0(16) . . . . ?
C2 C3 C4 C5 -0.1(16) . . . . ?
C3 C4 C5 C6 -0.7(14) . . . . ?
C3 C4 C5 C10 175.6(9) . . . . ?
C2 C1 C6 C5 2.2(14) . . . . ?
C7 C1 C6 C5 -179.4(9) . . . . ?
C2 C1 C6 N1 179.2(9) . . . . ?
C7 C1 C6 N1 -2.4(14) . . . . ?
C4 C5 C6 C1 -0.4(14) . . . . ?
C10 C5 C6 C1 -176.5(9) . . . . ?
C4 C5 C6 N1 -177.4(8) . . . . ?
C10 C5 C6 N1 6.5(14) . . . . ?
C13 N1 C6 C1 81.6(11) . . . . ?
Nd N1 C6 C1 -87.8(10) . . . . ?
C13 N1 C6 C5 -101.4(10) . . . . ?
Nd N1 C6 C5 89.3(9) . . . . ?
C6 C1 C7 C8 122.0(11) . . . . ?
C2 C1 C7 C8 -59.6(13) . . . . ?
C6 C1 C7 C9 -113.7(11) . . . . ?
C2 C1 C7 C9 64.7(13) . . . . ?
C4 C5 C10 C12 -75.6(12) . . . . ?
C6 C5 C10 C12 100.5(12) . . . . ?
C4 C5 C10 C11 47.0(13) . . . . ?
C6 C5 C10 C11 -136.9(10) . . . . ?
C6 N1 C13 C15 -173.2(8) . . . . ?
Nd N1 C13 C15 -3.5(11) . . . . ?
C6 N1 C13 C14 6.7(14) . . . . ?
Nd N1 C13 C14 176.3(8) . . . . ?
C19 N2 C15 C16 0.5(13) . . . . ?
Nd N2 C15 C16 -160.6(7) . . . . ?
C19 N2 C15 C13 176.4(8) . . . . ?
Nd N2 C15 C13 15.4(10) . . . . ?
N1 C13 C15 C16 168.7(9) . . . . ?
C14 C13 C15 C16 -11.2(15) . . . . ?
N1 C13 C15 N2 -7.2(12) . . . . ?
C14 C13 C15 N2 173.0(9) . . . . ?
N2 C15 C16 C17 1.8(14) . . . . ?
C13 C15 C16 C17 -173.8(9) . . . . ?
C15 C16 C17 C18 -1.5(15) . . . . ?
C16 C17 C18 C19 -1.0(15) . . . . ?
C17 C18 C19 N2 3.3(14) . . . . ?
C17 C18 C19 C20 -171.5(9) . . . . ?
C15 N2 C19 C18 -3.0(12) . . . . ?
Nd N2 C19 C18 158.6(7) . . . . ?
C15 N2 C19 C20 172.2(8) . . . . ?
Nd N2 C19 C20 -26.2(10) . . . . ?
C27 N3 C20 C19 -167.4(8) . . . . ?
Nd N3 C20 C19 21.7(10) . . . . ?
C27 N3 C20 C21 11.9(14) . . . . ?
Nd N3 C20 C21 -159.0(8) . . . . ?
C18 C19 C20 N3 176.3(9) . . . . ?
N2 C19 C20 N3 1.2(12) . . . . ?
C18 C19 C20 C21 -3.0(14) . . . . ?
N2 C19 C20 C21 -178.1(9) . . . . ?
C27 C22 C23 C24 -2.5(17) . . . . ?
C28 C22 C23 C24 177.3(12) . . . . ?
C22 C23 C24 C25 2.1(19) . . . . ?
C23 C24 C25 C26 -0.5(18) . . . . ?
C24 C25 C26 C27 -0.6(17) . . . . ?
C24 C25 C26 C31 178.2(11) . . . . ?
C25 C26 C27 C22 0.2(15) . . . . ?
C31 C26 C27 C22 -178.6(10) . . . . ?
C25 C26 C27 N3 -175.7(9) . . . . ?
C31 C26 C27 N3 5.5(15) . . . . ?
C23 C22 C27 C26 1.3(15) . . . . ?
C28 C22 C27 C26 -178.5(11) . . . . ?
C23 C22 C27 N3 177.3(9) . . . . ?
C28 C22 C27 N3 -2.4(15) . . . . ?
C20 N3 C27 C26 -101.1(11) . . . . ?
Nd N3 C27 C26 68.8(10) . . . . ?
C20 N3 C27 C22 83.0(11) . . . . ?
Nd N3 C27 C22 -107.1(9) . . . . ?
C23 C22 C28 C29 72.9(15) . . . . ?
C27 C22 C28 C29 -107.3(14) . . . . ?
C23 C22 C28 C30 -50.0(16) . . . . ?
C27 C22 C28 C30 129.8(12) . . . . ?
C27 C26 C31 C33 -117.2(12) . . . . ?
C25 C26 C31 C33 64.0(15) . . . . ?
C27 C26 C31 C32 123.0(12) . . . . ?
C25 C26 C31 C32 -55.7(14) . . . . ?
C37 O1 C34 C35 25(2) . . . . ?
Nd O1 C34 C35 -174.8(19) . . . . ?
O1 C34 C35 C36 -45(3) . . . . ?
C34 C35 C36 C37 46(3) . . . . ?
C34 O1 C37 C36 6(2) . . . . ?
Nd O1 C37 C36 -151.9(17) . . . . ?
C35 C36 C37 O1 -32(3) . . . . ?
